data_7048318
loop_
_publ_author_name
'Hildebrandt, Jana'
'Trautwein, Ralf'
'Kritsch, Daniel'
'H\"afner, Norman'
'G\"orls, Helmar'
'D\"urst, Matthias'
'Runnebaum, Ingo B.'
'Weigand, Wolfgang'

_publ_section_title
;
 Synthesis, characterization and biological investigation of platinum(ii)
 complexes with asparagusic acid derivatives as ligands.
;
_journal_issue 3
_journal_name_full 'Dalton transactions (Cambridge, England : 2003)'
_journal_page_first 936
_journal_page_last 944
_journal_paper_doi 10.1039/c8dt02553c
_journal_volume 48
_journal_year 2019
_chemical_formula_moiety '2(C45 H44 O4 P2 Pt Se2), C7 H8'
_chemical_formula_sum 'C48.5 H48 O4 P2 Pt Se2'
_chemical_formula_weight 1109.82
_space_group_IT_number 14
_space_group_name_Hall '-P 2yn'
_space_group_name_H-M_alt 'P 1 21/n 1'
_symmetry_cell_setting monoclinic
_symmetry_space_group_name_Hall '-P 2yn'
_symmetry_space_group_name_H-M 'P 1 21/n 1'
_atom_sites_solution_hydrogens geom
_atom_sites_solution_primary direct
_atom_sites_solution_secondary difmap
_audit_block_doi 10.5517/ccdc.csd.cc1mtq9g
_audit_creation_method SHELXL-97
_audit_update_record
;
2016-11-01 deposited with the CCDC.
2018-12-05 downloaded from the CCDC.
;
_cell_angle_alpha 90
_cell_angle_beta 105.256(1)
_cell_angle_gamma 90
_cell_formula_units_Z 8
_cell_length_a 21.7853(3)
_cell_length_b 15.5909(3)
_cell_length_c 26.9714(4)
_cell_measurement_reflns_used 63123
_cell_measurement_temperature 183(2)
_cell_measurement_theta_max 27.48
_cell_measurement_theta_min 2.04
_cell_volume 8838.1(3)
_computing_cell_refinement DENZO
_computing_data_collection COLLECT
_computing_data_reduction DENZO
_computing_molecular_graphics SHELXTL/PC
_computing_publication_material SHELXL-97
_computing_structure_refinement 'SHELXL-97 (Sheldrick, 1997)'
_computing_structure_solution 'SHELXS-97 (Sheldrick, 1990)'
_diffrn_ambient_temperature 183(2)
_diffrn_measured_fraction_theta_full 0.998
_diffrn_measured_fraction_theta_max 0.998
_diffrn_measurement_device_type KappaCCD
_diffrn_measurement_method 'phi- + omega-scan'
_diffrn_radiation_monochromator graphite
_diffrn_radiation_source 'fine-focus sealed tube'
_diffrn_radiation_type MoK\a
_diffrn_radiation_wavelength 0.71073
_diffrn_reflns_av_R_equivalents 0.0864
_diffrn_reflns_av_sigmaI/netI 0.0983
_diffrn_reflns_limit_h_max 28
_diffrn_reflns_limit_h_min -28
_diffrn_reflns_limit_k_max 16
_diffrn_reflns_limit_k_min -20
_diffrn_reflns_limit_l_max 35
_diffrn_reflns_limit_l_min -34
_diffrn_reflns_number 63123
_diffrn_reflns_theta_full 27.48
_diffrn_reflns_theta_max 27.48
_diffrn_reflns_theta_min 2.04
_exptl_absorpt_coefficient_mu 4.938
_exptl_absorpt_correction_T_max 0.7456
_exptl_absorpt_correction_T_min 0.6571
_exptl_absorpt_correction_type multi-scan
_exptl_absorpt_process_details 'SADABS, Bruker-AXS, 2002'
_exptl_crystal_colour yellow
_exptl_crystal_density_diffrn 1.668
_exptl_crystal_density_method 'not measured'
_exptl_crystal_description prism
_exptl_crystal_F_000 4376
_exptl_crystal_size_max 0.105
_exptl_crystal_size_mid 0.105
_exptl_crystal_size_min 0.095
_refine_diff_density_max 1.212
_refine_diff_density_min -1.288
_refine_diff_density_rms 0.144
_refine_ls_extinction_method none
_refine_ls_goodness_of_fit_ref 0.935
_refine_ls_hydrogen_treatment constr
_refine_ls_matrix_type full
_refine_ls_number_parameters 1041
_refine_ls_number_reflns 20228
_refine_ls_number_restraints 0
_refine_ls_restrained_S_all 0.935
_refine_ls_R_factor_all 0.1080
_refine_ls_R_factor_gt 0.0434
_refine_ls_shift/su_max 0.007
_refine_ls_shift/su_mean 0.000
_refine_ls_structure_factor_coef Fsqd
_refine_ls_weighting_details 'calc w=1/[\s^2^(Fo^2^)+(0.0371P)^2^+0.0000P] where P=(Fo^2^+2Fc^2^)/3'
_refine_ls_weighting_scheme calc
_refine_ls_wR_factor_gt 0.0764
_refine_ls_wR_factor_ref 0.0928
_reflns_number_gt 11743
_reflns_number_total 20228
_reflns_threshold_expression >2sigma(I)
_cod_data_source_file c8dt02553c1.cif
_cod_data_source_block FO3816
_cod_depositor_comments 'Adding full bibliography for 7048317--7048318.cif.'
_cod_original_cell_volume 8838.1(2)
_cod_original_sg_symbol_Hall '-p 2yn'
_cod_original_sg_symbol_H-M 'P 21/n'
_cod_original_formula_sum 'C48.50 H48 O4 P2 Pt Se2'
_cod_database_code 7048318

loop_
_symmetry_equiv_pos_as_xyz
'x, y, z'
'-x+1/2, y+1/2, -z+1/2'
'-x, -y, -z'
'x-1/2, -y-1/2, z-1/2'

loop_
_atom_site_label
_atom_site_type_symbol
_atom_site_fract_x
_atom_site_fract_y
_atom_site_fract_z
_atom_site_U_iso_or_equiv
_atom_site_adp_type
_atom_site_occupancy
_atom_site_symmetry_multiplicity
_atom_site_calc_flag
_atom_site_refinement_flags
Pt1A Pt 0.764261(9) -0.120303(14) 0.715967(8) 0.02372(6) Uani 1 1 d .
Se1A Se 0.88008(2) -0.12336(4) 0.73321(2) 0.02941(14) Uani 1 1 d .
Se2A Se 0.77334(3) -0.12208(5) 0.80932(2) 0.04125(17) Uani 1 1 d .
P1A P 0.75864(6) -0.11623(9) 0.63020(5) 0.0226(3) Uani 1 1 d .
P2A P 0.65729(6) -0.12599(9) 0.70836(5) 0.0245(3) Uani 1 1 d .
O1A O 0.9550(2) 0.0514(3) 0.83836(19) 0.0727(16) Uani 1 1 d .
O2A O 1.02118(19) -0.0591(3) 0.86365(16) 0.0484(12) Uani 1 1 d .
O3A O 0.93270(18) -0.2087(3) 0.90726(16) 0.0452(11) Uani 1 1 d .
O4A O 0.9335(2) -0.0733(3) 0.93546(16) 0.0496(12) Uani 1 1 d .
C1A C 0.9138(2) -0.1586(4) 0.8051(2) 0.0327(14) Uani 1 1 d .
H1A H 0.8891 -0.2089 0.8114 0.039 Uiso 1 1 calc R
H1B H 0.9583 -0.1775 0.8100 0.039 Uiso 1 1 calc R
C2A C 0.9124(3) -0.0902(4) 0.8455(2) 0.0364(15) Uani 1 1 d .
C3A C 0.8472(3) -0.0462(4) 0.8352(2) 0.0480(18) Uani 1 1 d .
H3A H 0.8455 0.0003 0.8098 0.058 Uiso 1 1 calc R
H3B H 0.8435 -0.0193 0.8675 0.058 Uiso 1 1 calc R
C4A C 0.9641(3) -0.0222(4) 0.8481(2) 0.0441(16) Uani 1 1 d .
C5A C 1.0763(3) -0.0017(5) 0.8682(3) 0.062(2) Uani 1 1 d .
H5A H 1.0801 0.0146 0.8336 0.075 Uiso 1 1 calc R
H5B H 1.0710 0.0513 0.8869 0.075 Uiso 1 1 calc R
C6A C 1.1336(3) -0.0483(5) 0.8965(3) 0.091(3) Uani 1 1 d .
H6A H 1.1709 -0.0109 0.9011 0.136 Uiso 1 1 calc R
H6B H 1.1393 -0.0993 0.8770 0.136 Uiso 1 1 calc R
H6C H 1.1288 -0.0656 0.9302 0.136 Uiso 1 1 calc R
C7A C 0.9267(2) -0.1331(4) 0.8988(2) 0.0360(15) Uani 1 1 d .
C8A C 0.9484(3) -0.1042(5) 0.9881(3) 0.063(2) Uani 1 1 d .
H8A H 0.9707 -0.0587 1.0117 0.076 Uiso 1 1 calc R
H8B H 0.9770 -0.1545 0.9919 0.076 Uiso 1 1 calc R
C9A C 0.8892(4) -0.1285(5) 1.0018(3) 0.081(3) Uani 1 1 d .
H9A H 0.8999 -0.1541 1.0362 0.122 Uiso 1 1 calc R
H9B H 0.8655 -0.1701 0.9768 0.122 Uiso 1 1 calc R
H9C H 0.8630 -0.0773 1.0015 0.122 Uiso 1 1 calc R
C10A C 0.8345(2) -0.1138(4) 0.61314(19) 0.0290(13) Uani 1 1 d .
C11A C 0.8659(3) -0.0365(4) 0.6142(2) 0.0390(15) Uani 1 1 d .
H11A H 0.8460 0.0151 0.6204 0.047 Uiso 1 1 calc R
C12A C 0.9256(3) -0.0339(5) 0.6063(2) 0.0489(18) Uani 1 1 d .
H12E H 0.9468 0.0197 0.6078 0.059 Uiso 1 1 calc R
C13A C 0.9553(3) -0.1071(6) 0.5962(3) 0.059(2) Uani 1 1 d .
H13A H 0.9964 -0.1043 0.5904 0.071 Uiso 1 1 calc R
C14A C 0.9245(3) -0.1842(5) 0.5947(3) 0.059(2) Uani 1 1 d .
H14A H 0.9448 -0.2352 0.5880 0.071 Uiso 1 1 calc R
C15A C 0.8644(3) -0.1890(4) 0.6027(2) 0.0453(17) Uani 1 1 d .
H15A H 0.8435 -0.2429 0.6013 0.054 Uiso 1 1 calc R
C16A C 0.7200(2) -0.0205(3) 0.5971(2) 0.0273(13) Uani 1 1 d .
C17A C 0.7001(3) 0.0426(4) 0.6248(2) 0.0387(15) Uani 1 1 d .
H17A H 0.7069 0.0359 0.6609 0.046 Uiso 1 1 calc R
C18A C 0.6700(3) 0.1164(4) 0.6009(3) 0.0543(19) Uani 1 1 d .
H18A H 0.6567 0.1594 0.6208 0.065 Uiso 1 1 calc R
C19A C 0.6598(3) 0.1269(5) 0.5495(3) 0.067(2) Uani 1 1 d .
H19B H 0.6374 0.1758 0.5330 0.080 Uiso 1 1 calc R
C20A C 0.6823(4) 0.0653(5) 0.5209(3) 0.067(2) Uani 1 1 d .
H20A H 0.6772 0.0735 0.4851 0.081 Uiso 1 1 calc R
C21A C 0.7120(3) -0.0072(4) 0.5449(2) 0.0448(16) Uani 1 1 d .
H21B H 0.7273 -0.0489 0.5254 0.054 Uiso 1 1 calc R
C22A C 0.7200(2) -0.2116(3) 0.5973(2) 0.0254(13) Uani 1 1 d .
C23A C 0.6757(2) -0.2133(4) 0.5496(2) 0.0301(13) Uani 1 1 d .
H23A H 0.6625 -0.1613 0.5315 0.036 Uiso 1 1 calc R
C24A C 0.6505(3) -0.2913(4) 0.5283(2) 0.0420(16) Uani 1 1 d .
H24A H 0.6199 -0.2921 0.4959 0.050 Uiso 1 1 calc R
C25A C 0.6698(3) -0.3672(4) 0.5539(3) 0.0492(19) Uani 1 1 d .
H25B H 0.6530 -0.4201 0.5388 0.059 Uiso 1 1 calc R
C26A C 0.7135(3) -0.3666(4) 0.6013(3) 0.0417(16) Uani 1 1 d .
H26B H 0.7271 -0.4189 0.6189 0.050 Uiso 1 1 calc R
C27A C 0.7377(3) -0.2885(4) 0.6232(2) 0.0345(14) Uani 1 1 d .
H27A H 0.7668 -0.2879 0.6564 0.041 Uiso 1 1 calc R
C28A C 0.6221(2) -0.0274(4) 0.7254(2) 0.0274(13) Uani 1 1 d .
C29A C 0.5558(2) -0.0186(4) 0.7144(2) 0.0341(15) Uani 1 1 d .
H29A H 0.5290 -0.0655 0.7004 0.041 Uiso 1 1 calc R
C30A C 0.5293(3) 0.0587(4) 0.7241(2) 0.0381(15) Uani 1 1 d .
H30A H 0.4845 0.0638 0.7182 0.046 Uiso 1 1 calc R
C31A C 0.5675(3) 0.1271(4) 0.7421(2) 0.0441(17) Uani 1 1 d .
H31A H 0.5489 0.1801 0.7477 0.053 Uiso 1 1 calc R
C32A C 0.6332(3) 0.1206(4) 0.7524(2) 0.0407(15) Uani 1 1 d .
H32A H 0.6595 0.1688 0.7647 0.049 Uiso 1 1 calc R
C33A C 0.6597(2) 0.0435(4) 0.7447(2) 0.0330(14) Uani 1 1 d .
H33A H 0.7047 0.0385 0.7526 0.040 Uiso 1 1 calc R
C34A C 0.6399(2) -0.2140(4) 0.7469(2) 0.0284(13) Uani 1 1 d .
C35A C 0.6764(2) -0.2887(4) 0.7508(2) 0.0333(14) Uani 1 1 d .
H35A H 0.7142 -0.2879 0.7396 0.040 Uiso 1 1 calc R
C36A C 0.6589(3) -0.3633(4) 0.7705(2) 0.0385(15) Uani 1 1 d .
H36B H 0.6845 -0.4131 0.7729 0.046 Uiso 1 1 calc R
C37A C 0.6041(3) -0.3657(4) 0.7867(2) 0.0470(18) Uani 1 1 d .
H37C H 0.5907 -0.4180 0.7986 0.056 Uiso 1 1 calc R
C38A C 0.5693(3) -0.2933(4) 0.7857(2) 0.0488(18) Uani 1 1 d .
H38B H 0.5329 -0.2946 0.7989 0.059 Uiso 1 1 calc R
C39A C 0.5862(2) -0.2167(4) 0.7656(2) 0.0384(16) Uani 1 1 d .
H39A H 0.5610 -0.1666 0.7647 0.046 Uiso 1 1 calc R
C40A C 0.6011(2) -0.1519(4) 0.6460(2) 0.0250(12) Uani 1 1 d .
C41A C 0.5769(2) -0.0874(4) 0.6104(2) 0.0295(13) Uani 1 1 d .
H41B H 0.5896 -0.0296 0.6182 0.035 Uiso 1 1 calc R
C42A C 0.5343(3) -0.1069(4) 0.5637(2) 0.0400(16) Uani 1 1 d .
H42A H 0.5192 -0.0627 0.5393 0.048 Uiso 1 1 calc R
C43A C 0.5139(3) -0.1896(4) 0.5524(2) 0.0434(17) Uani 1 1 d .
H43A H 0.4841 -0.2025 0.5207 0.052 Uiso 1 1 calc R
C44A C 0.5368(3) -0.2536(4) 0.5875(2) 0.0385(15) Uani 1 1 d .
H44A H 0.5228 -0.3110 0.5797 0.046 Uiso 1 1 calc R
C45A C 0.5801(2) -0.2352(4) 0.6340(2) 0.0312(14) Uani 1 1 d .
H45A H 0.5954 -0.2801 0.6578 0.037 Uiso 1 1 calc R
Pt1B Pt 0.741773(9) -0.152425(14) 0.281903(8) 0.02276(6) Uani 1 1 d .
Se1B Se 0.62595(2) -0.14423(4) 0.26256(2) 0.02833(14) Uani 1 1 d .
Se2B Se 0.73552(2) -0.15992(4) 0.18911(2) 0.02983(14) Uani 1 1 d .
P1B P 0.74355(6) -0.14270(9) 0.36687(5) 0.0240(3) Uani 1 1 d .
P2B P 0.84853(6) -0.14703(9) 0.28738(5) 0.0238(3) Uani 1 1 d .
O1B O 0.56757(18) 0.0383(3) 0.16021(16) 0.0452(11) Uani 1 1 d .
O2B O 0.49397(17) -0.0664(3) 0.13780(15) 0.0403(10) Uani 1 1 d .
O3B O 0.57039(18) -0.2233(3) 0.08729(15) 0.0424(11) Uani 1 1 d .
O4B O 0.5821(2) -0.0876(3) 0.06266(15) 0.0480(11) Uani 1 1 d .
C1B C 0.5936(2) -0.1782(4) 0.1903(2) 0.0325(14) Uani 1 1 d .
H1BA H 0.6164 -0.2306 0.1843 0.039 Uiso 1 1 calc R
H1BB H 0.5480 -0.1931 0.1838 0.039 Uiso 1 1 calc R
C2B C 0.6005(2) -0.1103(3) 0.1517(2) 0.0268(13) Uani 1 1 d .
C3B C 0.6690(2) -0.0743(4) 0.1636(2) 0.0318(14) Uani 1 1 d .
H3BA H 0.6735 -0.0282 0.1896 0.038 Uiso 1 1 calc R
H3BB H 0.6756 -0.0483 0.1320 0.038 Uiso 1 1 calc R
C4B C 0.5539(2) -0.0352(4) 0.1509(2) 0.0302(13) Uani 1 1 d .
C5B C 0.4434(3) -0.0052(4) 0.1373(2) 0.0487(18) Uani 1 1 d .
H5BA H 0.4444 0.0425 0.1133 0.058 Uiso 1 1 calc R
H5BB H 0.4481 0.0189 0.1721 0.058 Uiso 1 1 calc R
C6B C 0.3828(3) -0.0540(5) 0.1202(3) 0.064(2) Uani 1 1 d .
H6BA H 0.3470 -0.0161 0.1202 0.096 Uiso 1 1 calc R
H6BB H 0.3832 -0.1021 0.1437 0.096 Uiso 1 1 calc R
H6BC H 0.3784 -0.0761 0.0854 0.096 Uiso 1 1 calc R
C7B C 0.5825(2) -0.1495(4) 0.0978(2) 0.0351(15) Uani 1 1 d .
C8B C 0.5595(3) -0.1123(5) 0.0098(2) 0.0538(19) Uani 1 1 d .
H8BA H 0.5772 -0.1691 0.0047 0.065 Uiso 1 1 calc R
H8BB H 0.5740 -0.0702 -0.0121 0.065 Uiso 1 1 calc R
C9B C 0.4872(3) -0.1166(6) -0.0055(3) 0.081(3) Uani 1 1 d .
H9BA H 0.4715 -0.1136 -0.0430 0.121 Uiso 1 1 calc R
H9BB H 0.4701 -0.0684 0.0100 0.121 Uiso 1 1 calc R
H9BC H 0.4734 -0.1707 0.0067 0.121 Uiso 1 1 calc R
C10B C 0.6671(2) -0.1330(4) 0.3826(2) 0.0305(14) Uani 1 1 d .
C11B C 0.6288(2) -0.2053(4) 0.3797(2) 0.0381(15) Uani 1 1 d .
H11B H 0.6430 -0.2586 0.3697 0.046 Uiso 1 1 calc R
C12B C 0.5705(3) -0.2014(5) 0.3910(3) 0.0526(19) Uani 1 1 d .
H12A H 0.5450 -0.2514 0.3886 0.063 Uiso 1 1 calc R
C13B C 0.5498(3) -0.1249(5) 0.4057(2) 0.0516(19) Uani 1 1 d .
H13B H 0.5103 -0.1224 0.4144 0.062 Uiso 1 1 calc R
C14B C 0.5859(3) -0.0516(5) 0.4081(2) 0.0481(18) Uani 1 1 d .
H14B H 0.5707 0.0015 0.4174 0.058 Uiso 1 1 calc R
C15B C 0.6453(2) -0.0558(4) 0.3966(2) 0.0373(15) Uani 1 1 d .
H15B H 0.6704 -0.0055 0.3985 0.045 Uiso 1 1 calc R
C16B C 0.7771(2) -0.2354(4) 0.4052(2) 0.0272(13) Uani 1 1 d .
C17B C 0.7701(3) -0.2470(4) 0.4550(2) 0.0375(15) Uani 1 1 d .
H17B H 0.7485 -0.2049 0.4695 0.045 Uiso 1 1 calc R
C18B C 0.7946(3) -0.3194(4) 0.4833(2) 0.0444(17) Uani 1 1 d .
H18B H 0.7899 -0.3269 0.5170 0.053 Uiso 1 1 calc R
C19B C 0.8261(3) -0.3809(4) 0.4618(2) 0.0438(16) Uani 1 1 d .
H19A H 0.8429 -0.4303 0.4812 0.053 Uiso 1 1 calc R
C20B C 0.8329(3) -0.3710(4) 0.4134(2) 0.0396(16) Uani 1 1 d .
H20B H 0.8548 -0.4131 0.3991 0.047 Uiso 1 1 calc R
C21B C 0.8074(2) -0.2981(4) 0.3847(2) 0.0312(14) Uani 1 1 d .
H21A H 0.8112 -0.2920 0.3506 0.037 Uiso 1 1 calc R
C22B C 0.7864(2) -0.0469(4) 0.3969(2) 0.0258(13) Uani 1 1 d .
C23B C 0.8226(2) -0.0450(4) 0.4474(2) 0.0357(15) Uani 1 1 d .
H23B H 0.8241 -0.0935 0.4690 0.043 Uiso 1 1 calc R
C24B C 0.8568(3) 0.0290(4) 0.4664(2) 0.0456(17) Uani 1 1 d .
H24B H 0.8811 0.0314 0.5012 0.055 Uiso 1 1 calc R
C25B C 0.8555(3) 0.0991(4) 0.4345(3) 0.0463(17) Uani 1 1 d .
H25A H 0.8802 0.1485 0.4472 0.056 Uiso 1 1 calc R
C26B C 0.8187(3) 0.0974(4) 0.3846(2) 0.0387(15) Uani 1 1 d .
H26A H 0.8170 0.1461 0.3631 0.046 Uiso 1 1 calc R
C27B C 0.7840(2) 0.0243(4) 0.3656(2) 0.0318(14) Uani 1 1 d .
H27B H 0.7586 0.0230 0.3311 0.038 Uiso 1 1 calc R
C28B C 0.8696(2) -0.2244(4) 0.2434(2) 0.0293(13) Uani 1 1 d .
C29B C 0.9081(3) -0.2025(4) 0.2117(2) 0.0419(16) Uani 1 1 d .
H29B H 0.9235 -0.1455 0.2118 0.050 Uiso 1 1 calc R
C30B C 0.9242(3) -0.2634(5) 0.1797(3) 0.059(2) Uani 1 1 d .
H30B H 0.9492 -0.2477 0.1571 0.071 Uiso 1 1 calc R
C31B C 0.9037(3) -0.3464(5) 0.1810(3) 0.056(2) Uani 1 1 d .
H31B H 0.9152 -0.3883 0.1595 0.067 Uiso 1 1 calc R
C32B C 0.8665(3) -0.3700(4) 0.2134(3) 0.0538(19) Uani 1 1 d .
H32B H 0.8530 -0.4277 0.2146 0.065 Uiso 1 1 calc R
C33B C 0.8496(3) -0.3080(4) 0.2436(2) 0.0377(15) Uani 1 1 d .
H33B H 0.8232 -0.3234 0.2652 0.045 Uiso 1 1 calc R
C34B C 0.8722(2) -0.0407(3) 0.2706(2) 0.0271(13) Uani 1 1 d .
C35B C 0.9365(2) -0.0190(4) 0.2803(2) 0.0331(14) Uani 1 1 d .
H35B H 0.9681 -0.0602 0.2951 0.040 Uiso 1 1 calc R
C36B C 0.9545(3) 0.0620(4) 0.2686(2) 0.0407(16) Uani 1 1 d .
H36A H 0.9984 0.0756 0.2750 0.049 Uiso 1 1 calc R
C37B C 0.9099(3) 0.1228(4) 0.2480(2) 0.0405(16) Uani 1 1 d .
H37A H 0.9226 0.1786 0.2406 0.049 Uiso 1 1 calc R
C38B C 0.8461(3) 0.1022(4) 0.2380(2) 0.0358(15) Uani 1 1 d .
H38A H 0.8149 0.1444 0.2238 0.043 Uiso 1 1 calc R
C39B C 0.8270(2) 0.0213(4) 0.2485(2) 0.0302(14) Uani 1 1 d .
H39B H 0.7830 0.0078 0.2406 0.036 Uiso 1 1 calc R
C40B C 0.9105(2) -0.1673(3) 0.3475(2) 0.0250(13) Uani 1 1 d .
C41B C 0.9243(2) -0.1034(4) 0.3853(2) 0.0286(13) Uani 1 1 d .
H41A H 0.9014 -0.0508 0.3799 0.034 Uiso 1 1 calc R
C42B C 0.9708(3) -0.1161(4) 0.4303(2) 0.0411(16) Uani 1 1 d .
H42B H 0.9781 -0.0740 0.4567 0.049 Uiso 1 1 calc R
C43B C 1.0067(3) -0.1900(4) 0.4370(3) 0.0549(19) Uani 1 1 d .
H43B H 1.0398 -0.1985 0.4676 0.066 Uiso 1 1 calc R
C44B C 0.9943(3) -0.2513(5) 0.3991(3) 0.059(2) Uani 1 1 d .
H44B H 1.0195 -0.3018 0.4033 0.071 Uiso 1 1 calc R
C45B C 0.9462(3) -0.2407(4) 0.3557(2) 0.0378(15) Uani 1 1 d .
H45B H 0.9372 -0.2850 0.3306 0.045 Uiso 1 1 calc R
C1T C 0.7888(5) 0.3652(7) 0.5547(4) 0.100(3) Uani 1 1 d .
H1TA H 0.7942 0.3887 0.5881 0.120 Uiso 1 1 calc R
C2T C 0.7717(5) 0.4186(7) 0.5105(6) 0.130(5) Uani 1 1 d .
H2TA H 0.7653 0.4783 0.5139 0.155 Uiso 1 1 calc R
C3T C 0.7645(5) 0.3824(9) 0.4621(5) 0.113(4) Uani 1 1 d .
H3TA H 0.7569 0.4185 0.4327 0.135 Uiso 1 1 calc R
C4T C 0.7682(5) 0.2962(8) 0.4564(4) 0.102(3) Uani 1 1 d .
H4TA H 0.7591 0.2708 0.4232 0.122 Uiso 1 1 calc R
C5T C 0.7857(4) 0.2468(6) 0.5003(3) 0.076(2) Uani 1 1 d .
H5TA H 0.7898 0.1866 0.4967 0.091 Uiso 1 1 calc R
C6T C 0.7974(4) 0.2799(6) 0.5484(3) 0.066(2) Uani 1 1 d .
C7T C 0.8177(4) 0.2252(7) 0.5947(4) 0.127(4) Uani 1 1 d .
H7TA H 0.8470 0.2575 0.6222 0.190 Uiso 1 1 calc R
H7TB H 0.8392 0.1740 0.5865 0.190 Uiso 1 1 calc R
H7TC H 0.7803 0.2080 0.6060 0.190 Uiso 1 1 calc R

loop_
_atom_site_aniso_label
_atom_site_aniso_U_11
_atom_site_aniso_U_22
_atom_site_aniso_U_33
_atom_site_aniso_U_23
_atom_site_aniso_U_13
_atom_site_aniso_U_12
Pt1A 0.01927(10) 0.02922(14) 0.02220(13) -0.00136(10) 0.00463(8) 0.00242(9)
Se1A 0.0206(3) 0.0347(4) 0.0313(3) -0.0023(3) 0.0041(2) 0.0000(2)
Se2A 0.0333(3) 0.0661(5) 0.0234(4) 0.0018(3) 0.0058(3) 0.0170(3)
P1A 0.0218(6) 0.0238(8) 0.0229(8) -0.0007(6) 0.0071(6) -0.0006(6)
P2A 0.0204(6) 0.0276(9) 0.0256(8) -0.0009(6) 0.0067(6) 0.0030(6)
O1A 0.098(4) 0.027(3) 0.076(4) 0.003(3) -0.008(3) -0.008(3)
O2A 0.049(3) 0.044(3) 0.047(3) 0.004(2) 0.002(2) -0.015(2)
O3A 0.046(3) 0.035(3) 0.051(3) 0.009(2) 0.006(2) 0.013(2)
O4A 0.072(3) 0.045(3) 0.027(3) -0.003(2) 0.004(2) 0.000(2)
C1A 0.029(3) 0.028(4) 0.036(4) -0.004(3) 0.000(3) 0.005(2)
C2A 0.041(3) 0.025(4) 0.037(4) 0.002(3) 0.001(3) 0.011(3)
C3A 0.055(4) 0.046(4) 0.032(4) -0.011(3) -0.008(3) 0.025(3)
C4A 0.068(5) 0.025(4) 0.031(4) -0.002(3) -0.002(3) -0.005(3)
C5A 0.079(5) 0.058(5) 0.046(5) -0.004(4) 0.010(4) -0.041(4)
C6A 0.054(5) 0.087(7) 0.116(8) -0.007(6) -0.005(5) -0.026(5)
C7A 0.029(3) 0.039(5) 0.038(4) 0.004(3) 0.004(3) 0.002(3)
C8A 0.070(5) 0.080(6) 0.031(4) 0.015(4) -0.002(4) -0.003(4)
C9A 0.111(7) 0.062(6) 0.078(7) 0.008(5) 0.038(5) 0.014(5)
C10A 0.031(3) 0.041(4) 0.016(3) 0.002(3) 0.008(2) -0.006(3)
C11A 0.036(3) 0.045(4) 0.035(4) 0.000(3) 0.007(3) -0.006(3)
C12A 0.037(4) 0.072(5) 0.039(4) 0.000(4) 0.011(3) -0.022(3)
C13A 0.025(3) 0.106(7) 0.050(5) -0.013(4) 0.018(3) -0.013(4)
C14A 0.038(4) 0.081(6) 0.064(5) -0.025(4) 0.025(3) 0.008(4)
C15A 0.033(3) 0.045(4) 0.063(5) -0.011(3) 0.021(3) -0.001(3)
C16A 0.024(3) 0.027(4) 0.029(4) 0.000(3) 0.004(2) -0.005(2)
C17A 0.042(3) 0.034(4) 0.042(4) -0.004(3) 0.015(3) 0.000(3)
C18A 0.051(4) 0.035(4) 0.077(6) 0.000(4) 0.017(4) 0.015(3)
C19A 0.071(5) 0.042(5) 0.068(6) 0.012(4) -0.019(4) 0.011(4)
C20A 0.095(6) 0.051(5) 0.044(5) 0.013(4) -0.003(4) 0.000(4)
C21A 0.065(4) 0.034(4) 0.032(4) 0.003(3) 0.007(3) 0.003(3)
C22A 0.024(3) 0.026(3) 0.026(3) -0.005(3) 0.007(2) -0.006(2)
C23A 0.033(3) 0.031(4) 0.027(3) -0.005(3) 0.011(3) -0.005(3)
C24A 0.044(4) 0.053(5) 0.032(4) -0.011(3) 0.014(3) -0.017(3)
C25A 0.053(4) 0.037(5) 0.065(5) -0.017(4) 0.026(4) -0.022(3)
C26A 0.050(4) 0.030(4) 0.052(5) -0.006(3) 0.027(3) -0.006(3)
C27A 0.038(3) 0.039(4) 0.028(4) -0.001(3) 0.014(3) -0.002(3)
C28A 0.030(3) 0.032(4) 0.020(3) 0.004(3) 0.006(2) 0.005(2)
C29A 0.024(3) 0.044(4) 0.034(4) -0.003(3) 0.009(3) 0.003(3)
C30A 0.027(3) 0.048(4) 0.040(4) -0.001(3) 0.011(3) 0.013(3)
C31A 0.054(4) 0.039(4) 0.042(4) 0.004(3) 0.018(3) 0.020(3)
C32A 0.047(4) 0.036(4) 0.038(4) -0.007(3) 0.009(3) -0.004(3)
C33A 0.029(3) 0.039(4) 0.030(4) -0.007(3) 0.006(3) 0.001(3)
C34A 0.034(3) 0.033(4) 0.020(3) 0.004(3) 0.009(2) 0.002(3)
C35A 0.034(3) 0.026(4) 0.044(4) 0.000(3) 0.016(3) 0.005(3)
C36A 0.041(3) 0.029(4) 0.041(4) 0.003(3) 0.004(3) 0.004(3)
C37A 0.041(4) 0.050(5) 0.048(4) 0.020(3) 0.008(3) -0.002(3)
C38A 0.041(4) 0.056(5) 0.056(5) 0.019(4) 0.024(3) 0.003(3)
C39A 0.026(3) 0.050(4) 0.042(4) 0.011(3) 0.015(3) 0.009(3)
C40A 0.023(3) 0.026(3) 0.026(3) -0.003(3) 0.006(2) 0.006(2)
C41A 0.027(3) 0.034(4) 0.029(3) -0.003(3) 0.011(3) 0.000(2)
C42A 0.038(3) 0.046(5) 0.034(4) 0.004(3) 0.006(3) 0.008(3)
C43A 0.030(3) 0.064(5) 0.032(4) -0.005(3) 0.001(3) -0.006(3)
C44A 0.036(3) 0.043(4) 0.036(4) -0.010(3) 0.009(3) -0.013(3)
C45A 0.028(3) 0.044(4) 0.025(3) 0.001(3) 0.013(3) -0.003(3)
Pt1B 0.01930(10) 0.02615(13) 0.02285(13) 0.00014(10) 0.00560(8) -0.00106(9)
Se1B 0.0200(3) 0.0346(4) 0.0297(3) 0.0009(3) 0.0056(2) -0.0001(2)
Se2B 0.0270(3) 0.0376(4) 0.0244(3) -0.0010(3) 0.0059(2) -0.0005(2)
P1B 0.0212(7) 0.0269(9) 0.0252(8) -0.0002(6) 0.0084(6) -0.0006(6)
P2B 0.0194(6) 0.0261(9) 0.0267(8) 0.0004(6) 0.0075(6) 0.0000(6)
O1B 0.049(3) 0.028(3) 0.058(3) 0.000(2) 0.013(2) -0.004(2)
O2B 0.033(2) 0.034(3) 0.050(3) 0.001(2) 0.0038(19) 0.0045(18)
O3B 0.053(3) 0.027(3) 0.041(3) -0.007(2) 0.002(2) -0.004(2)
O4B 0.070(3) 0.045(3) 0.023(2) -0.006(2) 0.002(2) -0.010(2)
C1B 0.034(3) 0.030(4) 0.033(4) 0.002(3) 0.005(3) 0.002(3)
C2B 0.030(3) 0.024(3) 0.025(3) 0.002(3) 0.003(2) -0.006(2)
C3B 0.031(3) 0.031(4) 0.035(4) -0.002(3) 0.010(3) -0.009(2)
C4B 0.034(3) 0.035(4) 0.019(3) 0.005(3) 0.003(2) -0.002(3)
C5B 0.048(4) 0.050(5) 0.047(4) 0.013(3) 0.011(3) 0.018(3)
C6B 0.037(4) 0.069(6) 0.083(6) 0.012(4) 0.010(4) 0.008(3)
C7B 0.029(3) 0.040(4) 0.037(4) 0.001(3) 0.010(3) 0.001(3)
C8B 0.069(4) 0.054(5) 0.033(4) -0.004(3) 0.004(3) -0.004(4)
C9B 0.068(5) 0.102(7) 0.068(6) -0.011(5) 0.012(4) 0.015(5)
C10B 0.028(3) 0.040(4) 0.025(3) 0.005(3) 0.009(2) 0.004(3)
C11B 0.035(3) 0.041(4) 0.042(4) 0.000(3) 0.016(3) -0.006(3)
C12B 0.029(3) 0.075(6) 0.057(5) 0.008(4) 0.018(3) -0.012(3)
C13B 0.026(3) 0.089(6) 0.044(4) 0.008(4) 0.017(3) 0.004(4)
C14B 0.037(3) 0.062(5) 0.049(5) -0.003(4) 0.018(3) 0.017(3)
C15B 0.030(3) 0.050(4) 0.033(4) -0.005(3) 0.010(3) 0.006(3)
C16B 0.021(3) 0.030(4) 0.030(3) 0.002(3) 0.006(2) -0.001(2)
C17B 0.041(3) 0.044(4) 0.030(4) 0.005(3) 0.013(3) 0.008(3)
C18B 0.047(4) 0.052(5) 0.039(4) 0.019(3) 0.019(3) 0.008(3)
C19B 0.044(3) 0.037(4) 0.049(4) 0.018(3) 0.010(3) 0.006(3)
C20B 0.041(3) 0.027(4) 0.052(4) 0.003(3) 0.014(3) -0.002(3)
C21B 0.032(3) 0.032(4) 0.031(4) 0.001(3) 0.013(3) -0.006(3)
C22B 0.024(3) 0.030(4) 0.026(3) -0.003(3) 0.011(2) 0.002(2)
C23B 0.036(3) 0.035(4) 0.039(4) -0.002(3) 0.013(3) -0.008(3)
C24B 0.048(4) 0.057(5) 0.028(4) -0.008(3) 0.003(3) -0.010(3)
C25B 0.052(4) 0.043(5) 0.045(4) -0.014(3) 0.016(3) -0.014(3)
C26B 0.047(3) 0.026(4) 0.043(4) 0.000(3) 0.012(3) 0.003(3)
C27B 0.034(3) 0.029(4) 0.032(4) -0.002(3) 0.009(3) 0.002(3)
C28B 0.027(3) 0.032(4) 0.028(3) -0.007(3) 0.006(2) 0.002(2)
C29B 0.043(3) 0.039(4) 0.048(4) -0.007(3) 0.019(3) 0.001(3)
C30B 0.054(4) 0.071(6) 0.064(5) -0.015(4) 0.037(4) 0.004(4)
C31B 0.036(4) 0.069(6) 0.060(5) -0.038(4) 0.007(3) 0.015(4)
C32B 0.043(4) 0.042(5) 0.066(5) -0.019(4) -0.003(4) 0.005(3)
C33B 0.039(3) 0.037(4) 0.038(4) -0.009(3) 0.011(3) -0.003(3)
C34B 0.027(3) 0.025(3) 0.030(3) 0.000(3) 0.009(2) -0.001(2)
C35B 0.022(3) 0.040(4) 0.036(4) 0.006(3) 0.007(3) 0.005(3)
C36B 0.026(3) 0.048(5) 0.051(4) 0.005(3) 0.015(3) -0.012(3)
C37B 0.050(4) 0.031(4) 0.045(4) 0.000(3) 0.021(3) -0.007(3)
C38B 0.042(3) 0.028(4) 0.041(4) 0.004(3) 0.017(3) 0.004(3)
C39B 0.028(3) 0.035(4) 0.026(3) 0.000(3) 0.004(2) 0.002(3)
C40B 0.019(2) 0.027(4) 0.030(3) 0.007(3) 0.008(2) 0.000(2)
C41B 0.021(3) 0.026(4) 0.038(4) -0.001(3) 0.007(3) 0.000(2)
C42B 0.041(3) 0.043(4) 0.037(4) -0.002(3) 0.005(3) -0.002(3)
C43B 0.050(4) 0.048(5) 0.048(5) 0.008(4) -0.020(3) 0.008(3)
C44B 0.067(5) 0.044(5) 0.054(5) -0.001(4) -0.008(4) 0.019(4)
C45B 0.043(3) 0.028(4) 0.037(4) 0.003(3) 0.002(3) 0.002(3)
C1T 0.123(8) 0.092(9) 0.094(8) -0.020(7) 0.046(7) -0.036(7)
C2T 0.149(10) 0.063(8) 0.211(16) 0.039(9) 0.109(11) 0.016(7)
C3T 0.114(8) 0.133(12) 0.116(10) 0.073(9) 0.075(8) 0.045(8)
C4T 0.129(8) 0.106(9) 0.082(8) 0.009(7) 0.048(6) 0.037(7)
C5T 0.111(7) 0.063(6) 0.063(6) -0.005(5) 0.041(5) 0.010(5)
C6T 0.072(5) 0.057(6) 0.071(6) 0.009(5) 0.021(5) -0.005(4)
C7T 0.098(7) 0.181(12) 0.098(9) 0.057(8) 0.020(6) -0.002(7)

loop_
_atom_type_symbol
_atom_type_description
_atom_type_scat_dispersion_real
_atom_type_scat_dispersion_imag
_atom_type_scat_source
C C 0.0033 0.0016 'International Tables Vol C Tables 4.2.6.8 and 6.1.1.4'
H H 0.0000 0.0000 'International Tables Vol C Tables 4.2.6.8 and 6.1.1.4'
O O 0.0106 0.0060 'International Tables Vol C Tables 4.2.6.8 and 6.1.1.4'
P P 0.1023 0.0942 'International Tables Vol C Tables 4.2.6.8 and 6.1.1.4'
Se Se -0.0929 2.2259 'International Tables Vol C Tables 4.2.6.8 and 6.1.1.4'
Pt Pt -1.7033 8.3905 'International Tables Vol C Tables 4.2.6.8 and 6.1.1.4'

loop_
_geom_angle_atom_site_label_1
_geom_angle_atom_site_label_2
_geom_angle_atom_site_label_3
_geom_angle
P1A Pt1A P2A 97.38(5)
P1A Pt1A Se1A 88.32(3)
P2A Pt1A Se1A 173.47(4)
P1A Pt1A Se2A 178.26(4)
P2A Pt1A Se2A 84.12(4)
Se1A Pt1A Se2A 90.23(2)
C1A Se1A Pt1A 107.02(16)
C3A Se2A Pt1A 101.09(19)
C22A P1A C10A 103.2(2)
C22A P1A C16A 109.5(2)
C10A P1A C16A 101.0(2)
C22A P1A Pt1A 111.40(18)
C10A P1A Pt1A 116.36(17)
C16A P1A Pt1A 114.37(19)
C34A P2A C28A 109.0(2)
C34A P2A C40A 99.7(3)
C28A P2A C40A 101.0(2)
C34A P2A Pt1A 109.77(17)
C28A P2A Pt1A 115.41(18)
C40A P2A Pt1A 120.41(16)
C4A O2A C5A 115.8(5)
C7A O4A C8A 116.4(5)
C2A C1A Se1A 115.8(4)
C2A C1A H1A 108.3
Se1A C1A H1A 108.3
C2A C1A H1B 108.3
Se1A C1A H1B 108.3
H1A C1A H1B 107.4
C4A C2A C1A 111.2(5)
C4A C2A C3A 109.4(5)
C1A C2A C3A 111.9(5)
C4A C2A C7A 106.8(5)
C1A C2A C7A 109.0(5)
C3A C2A C7A 108.3(5)
C2A C3A Se2A 115.2(4)
C2A C3A H3A 108.5
Se2A C3A H3A 108.5
C2A C3A H3B 108.5
Se2A C3A H3B 108.5
H3A C3A H3B 107.5
O1A C4A O2A 125.2(6)
O1A C4A C2A 125.5(6)
O2A C4A C2A 109.3(5)
C6A C5A O2A 107.7(6)
C6A C5A H5A 110.2
O2A C5A H5A 110.2
C6A C5A H5B 110.2
O2A C5A H5B 110.2
H5A C5A H5B 108.5
C5A C6A H6A 109.5
C5A C6A H6B 109.5
H6A C6A H6B 109.5
C5A C6A H6C 109.5
H6A C6A H6C 109.5
H6B C6A H6C 109.5
O3A C7A O4A 123.9(6)
O3A C7A C2A 126.0(6)
O4A C7A C2A 110.1(5)
O4A C8A C9A 110.0(6)
O4A C8A H8A 109.7
C9A C8A H8A 109.7
O4A C8A H8B 109.7
C9A C8A H8B 109.7
H8A C8A H8B 108.2
C8A C9A H9A 109.5
C8A C9A H9B 109.5
H9A C9A H9B 109.5
C8A C9A H9C 109.5
H9A C9A H9C 109.5
H9B C9A H9C 109.5
C11A C10A C15A 118.6(5)
C11A C10A P1A 119.2(4)
C15A C10A P1A 122.0(4)
C12A C11A C10A 120.4(6)
C12A C11A H11A 119.8
C10A C11A H11A 119.8
C13A C12A C11A 121.4(6)
C13A C12A H12E 119.3
C11A C12A H12E 119.3
C12A C13A C14A 118.8(6)
C12A C13A H13A 120.6
C14A C13A H13A 120.6
C13A C14A C15A 121.2(6)
C13A C14A H14A 119.4
C15A C14A H14A 119.4
C14A C15A C10A 119.5(6)
C14A C15A H15A 120.2
C10A C15A H15A 120.2
C17A C16A C21A 118.1(6)
C17A C16A P1A 119.4(5)
C21A C16A P1A 122.5(4)
C16A C17A C18A 121.1(6)
C16A C17A H17A 119.4
C18A C17A H17A 119.4
C19A C18A C17A 120.2(7)
C19A C18A H18A 119.9
C17A C18A H18A 119.9
C18A C19A C20A 119.7(7)
C18A C19A H19B 120.2
C20A C19A H19B 120.2
C21A C20A C19A 119.5(7)
C21A C20A H20A 120.3
C19A C20A H20A 120.3
C20A C21A C16A 121.2(6)
C20A C21A H21B 119.4
C16A C21A H21B 119.4
C27A C22A C23A 118.7(5)
C27A C22A P1A 115.4(4)
C23A C22A P1A 125.9(4)
C24A C23A C22A 120.0(6)
C24A C23A H23A 120.0
C22A C23A H23A 120.0
C25A C24A C23A 120.5(6)
C25A C24A H24A 119.8
C23A C24A H24A 119.8
C26A C25A C24A 120.2(6)
C26A C25A H25B 119.9
C24A C25A H25B 119.9
C25A C26A C27A 119.4(6)
C25A C26A H26B 120.3
C27A C26A H26B 120.3
C22A C27A C26A 121.1(6)
C22A C27A H27A 119.4
C26A C27A H27A 119.4
C33A C28A C29A 118.2(5)
C33A C28A P2A 121.1(4)
C29A C28A P2A 120.4(4)
C30A C29A C28A 120.0(5)
C30A C29A H29A 120.0
C28A C29A H29A 120.0
C31A C30A C29A 120.1(5)
C31A C30A H30A 119.9
C29A C30A H30A 119.9
C30A C31A C32A 121.0(6)
C30A C31A H31A 119.5
C32A C31A H31A 119.5
C33A C32A C31A 119.1(6)
C33A C32A H32A 120.4
C31A C32A H32A 120.4
C32A C33A C28A 121.5(5)
C32A C33A H33A 119.2
C28A C33A H33A 119.2
C39A C34A C35A 117.6(5)
C39A C34A P2A 123.4(4)
C35A C34A P2A 118.1(4)
C36A C35A C34A 121.6(5)
C36A C35A H35A 119.2
C34A C35A H35A 119.2
C35A C36A C37A 119.9(6)
C35A C36A H36B 120.0
C37A C36A H36B 120.0
C38A C37A C36A 119.9(6)
C38A C37A H37C 120.1
C36A C37A H37C 120.1
C37A C38A C39A 121.0(6)
C37A C38A H38B 119.5
C39A C38A H38B 119.5
C34A C39A C38A 119.9(5)
C34A C39A H39A 120.1
C38A C39A H39A 120.1
C45A C40A C41A 118.1(5)
C45A C40A P2A 121.2(4)
C41A C40A P2A 120.7(4)
C42A C41A C40A 120.6(6)
C42A C41A H41B 119.7
C40A C41A H41B 119.7
C43A C42A C41A 120.5(6)
C43A C42A H42A 119.7
C41A C42A H42A 119.7
C44A C43A C42A 119.5(6)
C44A C43A H43A 120.2
C42A C43A H43A 120.2
C43A C44A C45A 120.6(6)
C43A C44A H44A 119.7
C45A C44A H44A 119.7
C40A C45A C44A 120.7(6)
C40A C45A H45A 119.7
C44A C45A H45A 119.7
P1B Pt1B P2B 100.58(5)
P1B Pt1B Se1B 87.40(3)
P2B Pt1B Se1B 170.23(4)
P1B Pt1B Se2B 177.62(4)
P2B Pt1B Se2B 81.48(4)
Se1B Pt1B Se2B 90.436(19)
C1B Se1B Pt1B 106.21(16)
C3B Se2B Pt1B 99.32(17)
C16B P1B C10B 100.8(2)
C16B P1B C22B 108.4(2)
C10B P1B C22B 102.7(2)
C16B P1B Pt1B 114.60(19)
C10B P1B Pt1B 117.51(18)
C22B P1B Pt1B 111.64(18)
C34B P2B C28B 107.5(3)
C34B P2B C40B 100.6(2)
C28B P2B C40B 101.9(2)
C34B P2B Pt1B 111.40(16)
C28B P2B Pt1B 110.92(17)
C40B P2B Pt1B 123.12(16)
C4B O2B C5B 116.4(5)
C7B O4B C8B 116.3(5)
C2B C1B Se1B 114.7(4)
C2B C1B H1BA 108.6
Se1B C1B H1BA 108.6
C2B C1B H1BB 108.6
Se1B C1B H1BB 108.6
H1BA C1B H1BB 107.6
C7B C2B C1B 109.0(5)
C7B C2B C3B 109.6(4)
C1B C2B C3B 112.0(4)
C7B C2B C4B 106.6(4)
C1B C2B C4B 110.8(4)
C3B C2B C4B 108.8(4)
C2B C3B Se2B 114.2(4)
C2B C3B H3BA 108.7
Se2B C3B H3BA 108.7
C2B C3B H3BB 108.7
Se2B C3B H3BB 108.7
H3BA C3B H3BB 107.6
O1B C4B O2B 124.8(5)
O1B C4B C2B 126.7(5)
O2B C4B C2B 108.5(5)
O2B C5B C6B 106.0(5)
O2B C5B H5BA 110.5
C6B C5B H5BA 110.5
O2B C5B H5BB 110.5
C6B C5B H5BB 110.5
H5BA C5B H5BB 108.7
C5B C6B H6BA 109.5
C5B C6B H6BB 109.5
H6BA C6B H6BB 109.5
C5B C6B H6BC 109.5
H6BA C6B H6BC 109.5
H6BB C6B H6BC 109.5
O3B C7B O4B 124.1(6)
O3B C7B C2B 126.4(6)
O4B C7B C2B 109.5(5)
O4B C8B C9B 110.0(6)
O4B C8B H8BA 109.7
C9B C8B H8BA 109.7
O4B C8B H8BB 109.7
C9B C8B H8BB 109.7
H8BA C8B H8BB 108.2
C8B C9B H9BA 109.5
C8B C9B H9BB 109.5
H9BA C9B H9BB 109.5
C8B C9B H9BC 109.5
H9BA C9B H9BC 109.5
H9BB C9B H9BC 109.5
C15B C10B C11B 118.5(5)
C15B C10B P1B 122.3(4)
C11B C10B P1B 119.3(4)
C12B C11B C10B 121.5(6)
C12B C11B H11B 119.2
C10B C11B H11B 119.2
C13B C12B C11B 119.7(6)
C13B C12B H12A 120.2
C11B C12B H12A 120.2
C12B C13B C14B 120.4(6)
C12B C13B H13B 119.8
C14B C13B H13B 119.8
C13B C14B C15B 119.8(6)
C13B C14B H14B 120.1
C15B C14B H14B 120.1
C10B C15B C14B 120.1(6)
C10B C15B H15B 120.0
C14B C15B H15B 120.0
C21B C16B C17B 118.6(5)
C21B C16B P1B 120.1(4)
C17B C16B P1B 121.3(4)
C18B C17B C16B 120.5(6)
C18B C17B H17B 119.7
C16B C17B H17B 119.7
C19B C18B C17B 119.5(6)
C19B C18B H18B 120.2
C17B C18B H18B 120.2
C20B C19B C18B 120.8(6)
C20B C19B H19A 119.6
C18B C19B H19A 119.6
C19B C20B C21B 119.4(6)
C19B C20B H20B 120.3
C21B C20B H20B 120.3
C16B C21B C20B 121.1(5)
C16B C21B H21A 119.5
C20B C21B H21A 119.5
C23B C22B C27B 120.1(5)
C23B C22B P1B 123.0(4)
C27B C22B P1B 116.8(4)
C22B C23B C24B 119.4(6)
C22B C23B H23B 120.3
C24B C23B H23B 120.3
C25B C24B C23B 120.1(6)
C25B C24B H24B 119.9
C23B C24B H24B 119.9
C26B C25B C24B 120.3(6)
C26B C25B H25A 119.8
C24B C25B H25A 119.8
C25B C26B C27B 119.8(6)
C25B C26B H26A 120.1
C27B C26B H26A 120.1
C22B C27B C26B 120.2(6)
C22B C27B H27B 119.9
C26B C27B H27B 119.9
C33B C28B C29B 118.6(5)
C33B C28B P2B 119.1(4)
C29B C28B P2B 122.2(4)
C30B C29B C28B 120.5(6)
C30B C29B H29B 119.8
C28B C29B H29B 119.8
C31B C30B C29B 119.4(6)
C31B C30B H30B 120.3
C29B C30B H30B 120.3
C30B C31B C32B 121.0(6)
C30B C31B H31B 119.5
C32B C31B H31B 119.5
C33B C32B C31B 118.6(7)
C33B C32B H32B 120.7
C31B C32B H32B 120.7
C32B C33B C28B 121.9(6)
C32B C33B H33B 119.0
C28B C33B H33B 119.0
C39B C34B C35B 118.1(5)
C39B C34B P2B 121.3(4)
C35B C34B P2B 120.5(4)
C36B C35B C34B 120.6(5)
C36B C35B H35B 119.7
C34B C35B H35B 119.7
C37B C36B C35B 120.8(5)
C37B C36B H36A 119.6
C35B C36B H36A 119.6
C36B C37B C38B 119.4(6)
C36B C37B H37A 120.3
C38B C37B H37A 120.3
C39B C38B C37B 120.8(5)
C39B C38B H38A 119.6
C37B C38B H38A 119.6
C38B C39B C34B 120.2(5)
C38B C39B H39B 119.9
C34B C39B H39B 119.9
C45B C40B C41B 118.3(5)
C45B C40B P2B 122.6(4)
C41B C40B P2B 119.0(4)
C42B C41B C40B 120.5(5)
C42B C41B H41A 119.8
C40B C41B H41A 119.8
C41B C42B C43B 119.8(6)
C41B C42B H42B 120.1
C43B C42B H42B 120.1
C44B C43B C42B 119.4(6)
C44B C43B H43B 120.3
C42B C43B H43B 120.3
C45B C44B C43B 120.9(6)
C45B C44B H44B 119.6
C43B C44B H44B 119.6
C44B C45B C40B 121.1(6)
C44B C45B H45B 119.5
C40B C45B H45B 119.5
C6T C1T C2T 118.8(10)
C6T C1T H1TA 120.6
C2T C1T H1TA 120.6
C3T C2T C1T 119.3(11)
C3T C2T H2TA 120.4
C1T C2T H2TA 120.4
C4T C3T C2T 120.8(10)
C4T C3T H3TA 119.6
C2T C3T H3TA 119.6
C3T C4T C5T 117.8(10)
C3T C4T H4TA 121.1
C5T C4T H4TA 121.1
C6T C5T C4T 123.2(9)
C6T C5T H5TA 118.4
C4T C5T H5TA 118.4
C1T C6T C5T 119.7(8)
C1T C6T C7T 118.5(10)
C5T C6T C7T 121.8(9)
C6T C7T H7TA 109.5
C6T C7T H7TB 109.5
H7TA C7T H7TB 109.5
C6T C7T H7TC 109.5
H7TA C7T H7TC 109.5
H7TB C7T H7TC 109.5

loop_
_geom_bond_atom_site_label_1
_geom_bond_atom_site_label_2
_geom_bond_distance
Pt1A P1A 2.2851(14)
Pt1A P2A 2.2866(13)
Pt1A Se1A 2.4427(5)
Pt1A Se2A 2.4733(6)
Se1A C1A 1.962(5)
Se2A C3A 1.971(6)
P1A C22A 1.820(5)
P1A C10A 1.829(5)
P1A C16A 1.826(6)
P2A C34A 1.821(5)
P2A C28A 1.828(6)
P2A C40A 1.846(5)
O1A C4A 1.183(7)
O2A C4A 1.332(7)
O2A C5A 1.477(7)
O3A C7A 1.202(7)
O4A C7A 1.337(7)
O4A C8A 1.454(7)
C1A C2A 1.531(8)
C1A H1A 0.9900
C1A H1B 0.9900
C2A C4A 1.536(8)
C2A C3A 1.535(7)
C2A C7A 1.541(8)
C3A H3A 0.9900
C3A H3B 0.9900
C5A C6A 1.471(9)
C5A H5A 0.9900
C5A H5B 0.9900
C6A H6A 0.9800
C6A H6B 0.9800
C6A H6C 0.9800
C8A C9A 1.480(9)
C8A H8A 0.9900
C8A H8B 0.9900
C9A H9A 0.9800
C9A H9B 0.9800
C9A H9C 0.9800
C10A C11A 1.381(8)
C10A C15A 1.406(8)
C11A C12A 1.374(7)
C11A H11A 0.9500
C12A C13A 1.374(9)
C12A H12E 0.9500
C13A C14A 1.373(10)
C13A H13A 0.9500
C14A C15A 1.385(8)
C14A H14A 0.9500
C15A H15A 0.9500
C16A C17A 1.374(7)
C16A C21A 1.388(7)
C17A C18A 1.394(8)
C17A H17A 0.9500
C18A C19A 1.355(10)
C18A H18A 0.9500
C19A C20A 1.400(10)
C19A H19B 0.9500
C20A C21A 1.377(9)
C20A H20A 0.9500
C21A H21B 0.9500
C22A C27A 1.391(7)
C22A C23A 1.392(7)
C23A C24A 1.394(8)
C23A H23A 0.9500
C24A C25A 1.380(9)
C24A H24A 0.9500
C25A C26A 1.378(9)
C25A H25B 0.9500
C26A C27A 1.395(8)
C26A H26B 0.9500
C27A H27A 0.9500
C28A C33A 1.393(7)
C28A C29A 1.404(7)
C29A C30A 1.391(8)
C29A H29A 0.9500
C30A C31A 1.360(8)
C30A H30A 0.9500
C31A C32A 1.389(8)
C31A H31A 0.9500
C32A C33A 1.373(8)
C32A H32A 0.9500
C33A H33A 0.9500
C34A C39A 1.391(7)
C34A C35A 1.398(7)
C35A C36A 1.372(8)
C35A H35A 0.9500
C36A C37A 1.375(8)
C36A H36B 0.9500
C37A C38A 1.356(8)
C37A H37C 0.9500
C38A C39A 1.402(8)
C38A H38B 0.9500
C39A H39A 0.9500
C40A C45A 1.387(7)
C40A C41A 1.396(7)
C41A C42A 1.387(7)
C41A H41B 0.9500
C42A C43A 1.371(8)
C42A H42A 0.9500
C43A C44A 1.376(8)
C43A H43A 0.9500
C44A C45A 1.386(7)
C44A H44A 0.9500
C45A H45A 0.9500
Pt1B P1B 2.2869(14)
Pt1B P2B 2.2927(12)
Pt1B Se1B 2.4418(5)
Pt1B Se2B 2.4731(6)
Se1B C1B 1.964(5)
Se2B C3B 1.956(5)
P1B C16B 1.815(6)
P1B C10B 1.830(5)
P1B C22B 1.833(5)
P2B C34B 1.828(5)
P2B C28B 1.833(5)
P2B C40B 1.844(5)
O1B C4B 1.195(6)
O2B C4B 1.350(6)
O2B C5B 1.454(6)
O3B C7B 1.197(7)
O4B C7B 1.350(7)
O4B C8B 1.432(7)
C1B C2B 1.520(7)
C1B H1BA 0.9900
C1B H1BB 0.9900
C2B C7B 1.530(8)
C2B C3B 1.548(7)
C2B C4B 1.546(7)
C3B H3BA 0.9900
C3B H3BB 0.9900
C5B C6B 1.488(8)
C5B H5BA 0.9900
C5B H5BB 0.9900
C6B H6BA 0.9800
C6B H6BB 0.9800
C6B H6BC 0.9800
C8B C9B 1.522(9)
C8B H8BA 0.9900
C8B H8BB 0.9900
C9B H9BA 0.9800
C9B H9BB 0.9800
C9B H9BC 0.9800
C10B C15B 1.383(8)
C10B C11B 1.393(7)
C11B C12B 1.382(7)
C11B H11B 0.9500
C12B C13B 1.370(9)
C12B H12A 0.9500
C13B C14B 1.380(9)
C13B H13B 0.9500
C14B C15B 1.410(7)
C14B H14B 0.9500
C15B H15B 0.9500
C16B C21B 1.376(7)
C16B C17B 1.403(7)
C17B C18B 1.388(8)
C17B H17B 0.9500
C18B C19B 1.389(8)
C18B H18B 0.9500
C19B C20B 1.363(8)
C19B H19A 0.9500
C20B C21B 1.404(8)
C20B H20B 0.9500
C21B H21A 0.9500
C22B C23B 1.383(7)
C22B C27B 1.386(7)
C23B C24B 1.396(8)
C23B H23B 0.9500
C24B C25B 1.386(9)
C24B H24B 0.9500
C25B C26B 1.373(8)
C25B H25A 0.9500
C26B C27B 1.390(8)
C26B H26A 0.9500
C27B H27B 0.9500
C28B C33B 1.376(8)
C28B C29B 1.389(7)
C29B C30B 1.387(8)
C29B H29B 0.9500
C30B C31B 1.372(9)
C30B H30B 0.9500
C31B C32B 1.388(9)
C31B H31B 0.9500
C32B C33B 1.375(8)
C32B H32B 0.9500
C33B H33B 0.9500
C34B C39B 1.398(7)
C34B C35B 1.397(7)
C35B C36B 1.384(8)
C35B H35B 0.9500
C36B C37B 1.365(8)
C36B H36A 0.9500
C37B C38B 1.383(7)
C37B H37A 0.9500
C38B C39B 1.380(8)
C38B H38A 0.9500
C39B H39B 0.9500
C40B C45B 1.368(7)
C40B C41B 1.402(7)
C41B C42B 1.374(7)
C41B H41A 0.9500
C42B C43B 1.378(8)
C42B H42B 0.9500
C43B C44B 1.373(9)
C43B H43B 0.9500
C44B C45B 1.362(8)
C44B H44B 0.9500
C45B H45B 0.9500
C1T C6T 1.360(11)
C1T C2T 1.421(14)
C1T H1TA 0.9500
C2T C3T 1.393(15)
C2T H2TA 0.9500
C3T C4T 1.358(13)
C3T H3TA 0.9500
C4T C5T 1.381(11)
C4T H4TA 0.9500
C5T C6T 1.355(10)
C5T H5TA 0.9500
C6T C7T 1.480(11)
C7T H7TA 0.9800
C7T H7TB 0.9800
C7T H7TC 0.9800
